data_2219575
loop_
_publ_author_name
'Moreno-Fuquen, Rodolfo'
'Pardo-Botero, Zulay'
'Ellena, Javier'

_publ_section_title
;
 <i>N</i>-(4-Chlorophenyl)maleimide
;
_journal_coeditor_code FJ2150
_journal_issue 10
_journal_name_full 'Acta Crystallographica Section E'
_journal_page_first o1991
_journal_paper_doi 10.1107/S160053680803016X
_journal_volume 64
_journal_year 2008
_chemical_formula_iupac 'C10 H6 Cl N O2'
_chemical_formula_moiety 'C10 H6 Cl N O2'
_chemical_formula_sum 'C10 H6 Cl N O2'
_chemical_formula_weight 207.61
_chemical_melting_point 384.0(10)
_chemical_name_systematic
;
<i>N</i>-(4-Chlorophenyl)maleimide
;
_space_group_IT_number 14
_symmetry_cell_setting monoclinic
_symmetry_space_group_name_Hall '-P 2ybc'
_symmetry_space_group_name_H-M 'P 1 21/c 1'
_atom_sites_solution_hydrogens geom
_atom_sites_solution_primary direct
_atom_sites_solution_secondary difmap
_audit_creation_method SHELXL-97
_cell_angle_alpha 90.00
_cell_angle_beta 100.741(3)
_cell_angle_gamma 90.00
_cell_formula_units_Z 4
_cell_length_a 10.6504(7)
_cell_length_b 3.8589(2)
_cell_length_c 22.0308(14)
_cell_measurement_reflns_used 11729
_cell_measurement_temperature 150
_cell_measurement_theta_max 25.35
_cell_measurement_theta_min 2.91
_cell_volume 889.58(9)
_computing_cell_refinement 'DENZO (Otwinowski & Minor, 1997) and COLLECT (Nonius,2000)'
_computing_data_collection 'DENZO (Otwinowski & Minor, 1997) and COLLECT (Nonius,2000)'
_computing_data_reduction 'DENZO (Otwinowski & Minor, 1997) and COLLECT (Nonius,2000)'
_computing_molecular_graphics 'ORTEP-3 for Windows (Farrugia, 1997)'
_computing_publication_material 'PARST95 (Nardelli, 1995)'
_computing_structure_refinement 'SHELXL97 (Sheldrick, 2008)'
_computing_structure_solution 'SHELXS97 (Sheldrick, 2008)'
_diffrn_measured_fraction_theta_full 0.996
_diffrn_measured_fraction_theta_max 0.996
_diffrn_measurement_device_type 'Bruker--Nonius KappaCCD'
_diffrn_measurement_method '\f and \w'
_diffrn_radiation_monochromator graphite
_diffrn_radiation_source 'fine-focus sealed tube'
_diffrn_radiation_type MoK\a
_diffrn_radiation_wavelength 0.71073
_diffrn_reflns_av_R_equivalents 0.089
_diffrn_reflns_av_sigmaI/netI 0.053
_diffrn_reflns_limit_h_max 12
_diffrn_reflns_limit_h_min -12
_diffrn_reflns_limit_k_max 4
_diffrn_reflns_limit_k_min -4
_diffrn_reflns_limit_l_max 26
_diffrn_reflns_limit_l_min -24
_diffrn_reflns_number 11729
_diffrn_reflns_theta_full 25.41
_diffrn_reflns_theta_max 25.41
_diffrn_reflns_theta_min 2.95
_diffrn_standards_decay_% 0
_diffrn_standards_interval_count 0
_diffrn_standards_number 0
_exptl_absorpt_coefficient_mu 0.396
_exptl_absorpt_correction_T_max 0.982
_exptl_absorpt_correction_T_min 0.951
_exptl_absorpt_correction_type multi-scan
_exptl_absorpt_process_details '(DENZO; Otwinowski & Minor, 1997)'
_exptl_crystal_colour pale-yellow
_exptl_crystal_density_diffrn 1.550
_exptl_crystal_density_method 'not measured'
_exptl_crystal_description needle
_exptl_crystal_F_000 424
_exptl_crystal_size_max 0.18
_exptl_crystal_size_mid 0.04
_exptl_crystal_size_min 0.03
_refine_diff_density_max 0.210
_refine_diff_density_min -0.311
_refine_ls_extinction_method none
_refine_ls_goodness_of_fit_ref 1.070
_refine_ls_hydrogen_treatment constr
_refine_ls_matrix_type full
_refine_ls_number_parameters 128
_refine_ls_number_reflns 1646
_refine_ls_number_restraints 0
_refine_ls_restrained_S_all 1.070
_refine_ls_R_factor_all 0.065
_refine_ls_R_factor_gt 0.042
_refine_ls_shift/su_max 0.000
_refine_ls_shift/su_mean 0.000
_refine_ls_structure_factor_coef Fsqd
_refine_ls_weighting_details 'calc w=1/[\s^2^(Fo^2^)+(0.0501P)^2^+0.491P] where P=(Fo^2^+2Fc^2^)/3'
_refine_ls_weighting_scheme calc
_refine_ls_wR_factor_gt 0.104
_refine_ls_wR_factor_ref 0.116
_reflns_number_gt 1231
_reflns_number_total 1646
_reflns_threshold_expression I>2\s(I)
_cod_data_source_file fj2150.cif
_cod_data_source_block I
_cod_original_cell_volume 889.57(9)
_cod_original_sg_symbol_H-M 'P 21/c'
_cod_database_code 2219575
_cod_database_fobs_code 2219575

loop_
_symmetry_equiv_pos_as_xyz
'x, y, z'
'-x, y+1/2, -z+1/2'
'-x, -y, -z'
'x, -y-1/2, z-1/2'

loop_
_atom_site_type_symbol
_atom_site_label
_atom_site_fract_x
_atom_site_fract_y
_atom_site_fract_z
_atom_site_U_iso_or_equiv
_atom_site_adp_type
_atom_site_calc_flag
_atom_site_refinement_flags
_atom_site_occupancy
Cl Cl1 0.26337(8) 0.6828(2) 0.13972(3) 0.0486(3) Uani d . 1
O O1 0.04581(16) 0.6461(5) 0.40894(8) 0.0419(5) Uani d . 1
O O2 0.45773(15) 0.2532(5) 0.43624(8) 0.0342(5) Uani d . 1
N N1 0.25175(18) 0.4677(5) 0.40446(9) 0.0278(5) Uani d . 1
C C1 0.2590(2) 0.6168(6) 0.21732(11) 0.0303(6) Uani d . 1
C C2 0.1564(2) 0.4474(7) 0.23409(11) 0.0314(6) Uani d . 1
H H2 0.0899 0.3657 0.2040 0.038 Uiso calc R 1
C C3 0.1537(2) 0.4004(6) 0.29608(11) 0.0282(6) Uani d . 1
H H3 0.0852 0.2870 0.3081 0.034 Uiso calc R 1
C C4 0.2542(2) 0.5240(6) 0.34041(11) 0.0269(6) Uani d . 1
C C5 0.3567(2) 0.6933(6) 0.32329(12) 0.0283(6) Uani d . 1
H H5 0.4237 0.7748 0.3532 0.034 Uiso calc R 1
C C6 0.3585(2) 0.7399(6) 0.26132(12) 0.0303(6) Uani d . 1
H H6 0.4266 0.8541 0.2492 0.036 Uiso calc R 1
C C7 0.1462(2) 0.5170(7) 0.43329(12) 0.0323(6) Uani d . 1
C C8 0.1852(2) 0.3901(7) 0.49762(11) 0.0340(6) Uani d . 1
H H8 0.1336 0.3862 0.5273 0.041 Uiso calc R 1
C C9 0.3057(2) 0.2833(7) 0.50601(12) 0.0317(6) Uani d . 1
H H9 0.3524 0.1958 0.5427 0.038 Uiso calc R 1
C C10 0.3538(2) 0.3260(6) 0.44722(11) 0.0291(6) Uani d . 1

loop_
_atom_site_aniso_label
_atom_site_aniso_U_11
_atom_site_aniso_U_22
_atom_site_aniso_U_33
_atom_site_aniso_U_12
_atom_site_aniso_U_13
_atom_site_aniso_U_23
Cl1 0.0730(6) 0.0459(5) 0.0305(4) 0.0071(4) 0.0186(4) 0.0053(3)
O1 0.0297(10) 0.0600(13) 0.0376(11) 0.0126(9) 0.0101(8) 0.0056(9)
O2 0.0285(10) 0.0420(11) 0.0320(10) 0.0049(8) 0.0055(8) -0.0004(8)
N1 0.0251(11) 0.0339(12) 0.0249(11) 0.0031(9) 0.0061(9) 0.0013(9)
C1 0.0401(15) 0.0260(14) 0.0262(14) 0.0073(11) 0.0102(11) 0.0018(11)
C2 0.0325(14) 0.0296(14) 0.0304(15) 0.0052(11) 0.0009(11) -0.0018(11)
C3 0.0242(13) 0.0275(14) 0.0337(14) 0.0016(10) 0.0074(11) 0.0025(11)
C4 0.0274(13) 0.0262(13) 0.0277(13) 0.0047(10) 0.0064(10) 0.0008(10)
C5 0.0278(13) 0.0252(13) 0.0316(14) 0.0035(10) 0.0045(10) -0.0025(11)
C6 0.0301(13) 0.0260(14) 0.0382(16) 0.0034(11) 0.0151(12) 0.0020(11)
C7 0.0286(14) 0.0368(15) 0.0329(15) 0.0005(12) 0.0097(11) -0.0052(12)
C8 0.0361(15) 0.0392(16) 0.0288(14) -0.0014(12) 0.0121(11) -0.0005(12)
C9 0.0346(15) 0.0338(14) 0.0260(14) -0.0009(12) 0.0036(11) -0.0013(11)
C10 0.0311(14) 0.0261(13) 0.0292(14) 0.0017(11) 0.0036(11) -0.0025(11)

loop_
_atom_type_symbol
_atom_type_description
_atom_type_scat_dispersion_real
_atom_type_scat_dispersion_imag
_atom_type_scat_source
C C 0.0033 0.0016 'International Tables Vol C Tables 4.2.6.8 and 6.1.1.4'
H H 0.0000 0.0000 'International Tables Vol C Tables 4.2.6.8 and 6.1.1.4'
O O 0.0106 0.0060 'International Tables Vol C Tables 4.2.6.8 and 6.1.1.4'
N N 0.0061 0.0033 'International Tables Vol C Tables 4.2.6.8 and 6.1.1.4'
Cl Cl 0.1484 0.1585 'International Tables Vol C Tables 4.2.6.8 and 6.1.1.4'

loop_
_geom_angle_atom_site_label_1
_geom_angle_atom_site_label_2
_geom_angle_atom_site_label_3
_geom_angle
C7 N1 C10 109.5(2)
C7 N1 C4 126.0(2)
C10 N1 C4 124.3(2)
C6 C1 C2 121.1(2)
C6 C1 Cl1 118.86(19)
C2 C1 Cl1 120.01(19)
C1 C2 C3 119.3(2)
C1 C2 H2 120.4
C3 C2 H2 120.4
C2 C3 C4 119.5(2)
C2 C3 H3 120.2
C4 C3 H3 120.2
C5 C4 C3 120.9(2)
C5 C4 N1 120.0(2)
C3 C4 N1 119.1(2)
C6 C5 C4 119.2(2)
C6 C5 H5 120.4
C4 C5 H5 120.4
C1 C6 C5 120.0(2)
C1 C6 H6 120.0
C5 C6 H6 120.0
O1 C7 N1 124.8(2)
O1 C7 C8 128.8(2)
N1 C7 C8 106.4(2)
C9 C8 C7 109.1(2)
C9 C8 H8 125.5
C7 C8 H8 125.5
C8 C9 C10 109.0(2)
C8 C9 H9 125.5
C10 C9 H9 125.5
O2 C10 N1 125.3(2)
O2 C10 C9 128.7(2)
N1 C10 C9 106.0(2)

loop_
_geom_bond_atom_site_label_1
_geom_bond_atom_site_label_2
_geom_bond_distance
Cl1 C1 1.738(2)
O1 C7 1.210(3)
O2 C10 1.209(3)
N1 C7 1.404(3)
N1 C10 1.410(3)
N1 C4 1.433(3)
C1 C6 1.380(4)
C1 C2 1.381(4)
C2 C3 1.383(3)
C2 H2 0.9300
C3 C4 1.392(3)
C3 H3 0.9300
C4 C5 1.384(3)
C5 C6 1.380(4)
C5 H5 0.9300
C6 H6 0.9300
C7 C8 1.484(4)
C8 C9 1.327(4)
C8 H8 0.9300
C9 C10 1.489(4)
C9 H9 0.9300

loop_
_geom_hbond_atom_site_label_D
_geom_hbond_atom_site_label_H
_geom_hbond_atom_site_label_A
_geom_hbond_site_symmetry_A
_geom_hbond_distance_DH
_geom_hbond_distance_HA
_geom_hbond_distance_DA
_geom_hbond_angle_DHA
C8 H8 O1 3_566 0.93 2.58 3.493(3) 169
C2 H2 O1 2_545 0.93 2.77 3.659(3) 161
C5 H5 O2 1_565 0.93 2.58 3.319(3) 137
C9 H9 O2 3_656 0.93 2.64 3.326(3) 131
C9 H9 Cl1 4_566 0.93 2.89 3.551(3) 129

loop_
_geom_torsion_atom_site_label_1
_geom_torsion_atom_site_label_2
_geom_torsion_atom_site_label_3
_geom_torsion_atom_site_label_4
_geom_torsion
C6 C1 C2 C3 0.0(4)
Cl1 C1 C2 C3 -179.27(18)
C1 C2 C3 C4 -0.1(4)
C2 C3 C4 C5 0.0(4)
C2 C3 C4 N1 -178.7(2)
C7 N1 C4 C5 136.1(3)
C10 N1 C4 C5 -49.4(3)
C7 N1 C4 C3 -45.1(3)
C10 N1 C4 C3 129.4(3)
C3 C4 C5 C6 0.1(4)
N1 C4 C5 C6 178.9(2)
C2 C1 C6 C5 0.2(4)
Cl1 C1 C6 C5 179.46(18)
C4 C5 C6 C1 -0.3(4)
C10 N1 C7 O1 177.3(3)
C4 N1 C7 O1 -7.5(4)
C10 N1 C7 C8 -1.2(3)
C4 N1 C7 C8 174.0(2)
O1 C7 C8 C9 -177.0(3)
N1 C7 C8 C9 1.5(3)
C7 C8 C9 C10 -1.1(3)
C7 N1 C10 O2 179.8(2)
C4 N1 C10 O2 4.4(4)
C7 N1 C10 C9 0.6(3)
C4 N1 C10 C9 -174.7(2)
C8 C9 C10 O2 -178.8(3)
C8 C9 C10 N1 0.3(3)

loop_
_cod_related_entry_id
_cod_related_entry_database
_cod_related_entry_code
1 ChemSpider 14659
